data_4079757
loop_
_publ_author_name
'Adams, Richard D.'
'Kan, Yuwei'
'Zhang, Qiang'

_publ_section_title
;
 Osmium--Germanium and Osmium--Germanium--Gold Carbonyl Cluster Complexes:
 Syntheses, Structures, Bonding, and Reactivity
;
_journal_issue 24
_journal_name_full Organometallics
_journal_page_first 8639
_journal_paper_doi 10.1021/om301074w
_journal_volume 31
_journal_year 2012
_chemical_formula_sum 'C36 H25 Ge N O10 Os3'
_chemical_formula_weight 1274.76
_chemical_name_systematic
; 
 ? 
;
_space_group_IT_number 2
_symmetry_cell_setting triclinic
_symmetry_space_group_name_Hall '-P 1'
_symmetry_space_group_name_H-M 'P -1'
_atom_sites_solution_hydrogens geom
_atom_sites_solution_primary direct
_atom_sites_solution_secondary difmap
_audit_creation_method SHELXL-97
_cell_angle_alpha 65.7300(10)
_cell_angle_beta 71.5690(10)
_cell_angle_gamma 85.3750(10)
_cell_formula_units_Z 2
_cell_length_a 11.1548(4)
_cell_length_b 13.7581(5)
_cell_length_c 14.1494(5)
_cell_measurement_reflns_used 6019
_cell_measurement_temperature 293(2)
_cell_measurement_theta_max 26.32
_cell_measurement_theta_min 2.45
_cell_volume 1874.97(12)
_computing_cell_refinement 'SAINT+  V6.45 (Bruker, 2003)'
_computing_data_collection 'SMART V5.632 (Bruker, 2005)'
_computing_data_reduction 'SAINT+  V6.45'
_computing_molecular_graphics 'SHELXTL V6.1 (Sheldrick, 2000)'
_computing_publication_material 'SHELXTL V6.1'
_computing_structure_refinement 'SHELXL-97 (Sheldrick, 1997)'
_computing_structure_solution 'SHELXS-97 (Sheldrick, 1990)'
_diffrn_ambient_temperature 293(2)
_diffrn_measured_fraction_theta_full 1.000
_diffrn_measured_fraction_theta_max 1.000
_diffrn_measurement_device_type 'Bruker SMART APEX CCD diffractometer'
_diffrn_measurement_method 'omega scans'
_diffrn_radiation_monochromator graphite
_diffrn_radiation_source 'fine-focus sealed tube'
_diffrn_radiation_type MoK\a
_diffrn_radiation_wavelength 0.71073
_diffrn_reflns_av_R_equivalents 0.0353
_diffrn_reflns_av_sigmaI/netI 0.0348
_diffrn_reflns_limit_h_max 13
_diffrn_reflns_limit_h_min -13
_diffrn_reflns_limit_k_max 16
_diffrn_reflns_limit_k_min -16
_diffrn_reflns_limit_l_max 16
_diffrn_reflns_limit_l_min -16
_diffrn_reflns_number 23553
_diffrn_reflns_theta_full 25.03
_diffrn_reflns_theta_max 25.03
_diffrn_reflns_theta_min 1.63
_diffrn_standards_decay_% <1
_exptl_absorpt_coefficient_mu 10.982
_exptl_absorpt_correction_T_max 1.000
_exptl_absorpt_correction_T_min 0.625
_exptl_absorpt_correction_type multi-scan
_exptl_absorpt_process_details '(SADABS, Bruker, 1997)'
_exptl_crystal_colour Yellow
_exptl_crystal_density_diffrn 2.258
_exptl_crystal_density_method 'not measured'
_exptl_crystal_description Block
_exptl_crystal_F_000 1176
_exptl_crystal_size_max 0.25
_exptl_crystal_size_mid 0.10
_exptl_crystal_size_min 0.05
_refine_diff_density_max 1.392
_refine_diff_density_min -0.447
_refine_diff_density_rms 0.108
_refine_ls_extinction_method none
_refine_ls_goodness_of_fit_ref 1.037
_refine_ls_hydrogen_treatment mixed
_refine_ls_matrix_type full
_refine_ls_number_parameters 465
_refine_ls_number_reflns 6623
_refine_ls_number_restraints 0
_refine_ls_restrained_S_all 1.037
_refine_ls_R_factor_all 0.0372
_refine_ls_R_factor_gt 0.0273
_refine_ls_shift/su_max 0.001
_refine_ls_shift/su_mean 0.000
_refine_ls_structure_factor_coef Fsqd
_refine_ls_weighting_details 'calc w=1/[\s^2^(Fo^2^)+(0.0210P)^2^+0.0000P] where P=(Fo^2^+2Fc^2^)/3'
_refine_ls_weighting_scheme calc
_refine_ls_wR_factor_gt 0.0515
_refine_ls_wR_factor_ref 0.0558
_reflns_number_gt 5562
_reflns_number_total 6623
_reflns_threshold_expression >2sigma(I)
_cod_data_source_file om301074w_si_001.cif
_cod_data_source_block 1
_cod_depositor_comments
;
The following automatic conversions were performed:

'_symmetry_cell_setting' value 'Triclinic' changed to 'triclinic'
according to /home/saulius/struct/CIF-dictionaries/cif_core.dic
dictionary named 'cif_core.dic' version 2.4.2 from
2011-04-26.

'_exptl_absorpt_correction_type' value 'Multi-Scan'
changed to 'multi-scan' according to
/home/saulius/struct/CIF-dictionaries/cif_core.dic dictionary named
'cif_core.dic' version 2.4.2 from 2011-04-26.

Automatic conversion script
Id: cif_fix_values 1891 2012-01-12 08:04:46Z andrius 
;
_cod_original_cell_volume 1874.98(12)
_cod_original_sg_symbol_H-M P-1
_cod_database_code 4079757

loop_
_symmetry_equiv_pos_as_xyz
'x, y, z'
'-x, -y, -z'

loop_
_atom_site_label
_atom_site_type_symbol
_atom_site_fract_x
_atom_site_fract_y
_atom_site_fract_z
_atom_site_U_iso_or_equiv
_atom_site_adp_type
_atom_site_occupancy
_atom_site_symmetry_multiplicity
_atom_site_calc_flag
_atom_site_refinement_flags
Os1 Os 0.26124(2) 0.344087(18) 0.466759(18) 0.04396(7) Uani 1 1 d .
Os2 Os 0.29363(2) 0.337720(19) 0.249548(18) 0.04736(8) Uani 1 1 d .
Os3 Os 0.33185(2) 0.534920(19) 0.265457(19) 0.04884(8) Uani 1 1 d .
Ge1 Ge 0.20319(5) 0.16020(5) 0.62052(5) 0.04484(15) Uani 1 1 d .
H1 H 0.252(5) 0.272(5) 0.393(5) 0.08(2) Uiso 1 1 d .
N1 N 0.0993(5) 0.3597(4) 0.2710(4) 0.0543(13) Uani 1 1 d .
C1 C -0.0028(7) 0.3644(5) 0.2799(5) 0.0577(17) Uani 1 1 d .
C2 C -0.1401(7) 0.3695(6) 0.2978(7) 0.096(3) Uani 1 1 d .
H2A H -0.1839 0.3457 0.3745 0.144 Uiso 1 1 calc R
H2B H -0.1664 0.3243 0.2705 0.144 Uiso 1 1 calc R
H2C H -0.1595 0.4417 0.2603 0.144 Uiso 1 1 calc R
C11 C 0.0826(6) 0.3671(5) 0.4869(5) 0.0534(16) Uani 1 1 d .
C12 C 0.2588(6) 0.4067(5) 0.5628(5) 0.0622(18) Uani 1 1 d .
C13 C 0.4351(6) 0.3089(5) 0.4564(5) 0.0523(15) Uani 1 1 d .
C21 C 0.2638(6) 0.2016(6) 0.2507(5) 0.0629(18) Uani 1 1 d .
C22 C 0.3322(6) 0.4243(6) 0.0974(6) 0.0664(18) Uani 1 1 d .
C23 C 0.4656(6) 0.3097(5) 0.2342(5) 0.0578(17) Uani 1 1 d .
C31 C 0.1533(7) 0.5571(5) 0.2796(5) 0.0557(16) Uani 1 1 d .
C32 C 0.3827(7) 0.6377(5) 0.1188(6) 0.0675(19) Uani 1 1 d .
C33 C 0.5057(7) 0.5013(5) 0.2552(5) 0.0589(17) Uani 1 1 d .
C34 C 0.3298(6) 0.6160(5) 0.3465(5) 0.0627(18) Uani 1 1 d .
C35 C 0.3162(5) 0.1121(5) 0.7118(4) 0.0528(16) Uani 1 1 d .
C36 C 0.3694(6) 0.1756(6) 0.7411(6) 0.076(2) Uani 1 1 d .
H36 H 0.3565 0.2483 0.7129 0.091 Uiso 1 1 calc R
C37 C 0.4438(7) 0.1375(7) 0.8123(6) 0.090(3) Uani 1 1 d .
H37 H 0.4786 0.1835 0.8311 0.109 Uiso 1 1 calc R
C38 C 0.4625(7) 0.0317(7) 0.8521(6) 0.080(2) Uani 1 1 d .
H38 H 0.5113 0.0046 0.8988 0.096 Uiso 1 1 calc R
C39 C 0.4124(7) -0.0343(6) 0.8257(6) 0.079(2) Uani 1 1 d .
H39 H 0.4259 -0.1069 0.8541 0.095 Uiso 1 1 calc R
C40 C 0.3397(6) 0.0058(6) 0.7555(5) 0.0688(19) Uani 1 1 d .
H40 H 0.3057 -0.0412 0.7375 0.083 Uiso 1 1 calc R
C41 C 0.0328(5) 0.1442(4) 0.7256(4) 0.0479(14) Uani 1 1 d .
C42 C 0.0152(7) 0.1274(6) 0.8326(5) 0.072(2) Uani 1 1 d .
H42 H 0.0853 0.1254 0.8554 0.087 Uiso 1 1 calc R
C43 C -0.1034(8) 0.1136(7) 0.9052(6) 0.090(3) Uani 1 1 d .
H43 H -0.1128 0.1041 0.9761 0.108 Uiso 1 1 calc R
C44 C -0.2083(7) 0.1135(6) 0.8755(6) 0.082(2) Uani 1 1 d .
H44 H -0.2887 0.1035 0.9257 0.098 Uiso 1 1 calc R
C45 C -0.1935(6) 0.1281(5) 0.7721(6) 0.0668(19) Uani 1 1 d .
H45 H -0.2645 0.1273 0.7514 0.080 Uiso 1 1 calc R
C46 C -0.0747(5) 0.1443(5) 0.6965(5) 0.0588(17) Uani 1 1 d .
H46 H -0.0668 0.1555 0.6253 0.071 Uiso 1 1 calc R
C47 C 0.2127(5) 0.0491(4) 0.5644(4) 0.0473(14) Uani 1 1 d .
C48 C 0.1120(6) -0.0177(5) 0.5872(5) 0.0607(17) Uani 1 1 d .
H48 H 0.0332 -0.0106 0.6317 0.073 Uiso 1 1 calc R
C49 C 0.1239(7) -0.0941(6) 0.5465(6) 0.074(2) Uani 1 1 d .
H49 H 0.0537 -0.1366 0.5620 0.089 Uiso 1 1 calc R
C50 C 0.2399(8) -0.1076(6) 0.4831(6) 0.073(2) Uani 1 1 d .
H50 H 0.2492 -0.1606 0.4569 0.088 Uiso 1 1 calc R
C51 C 0.3405(7) -0.0436(5) 0.4588(5) 0.0637(18) Uani 1 1 d .
H51 H 0.4190 -0.0524 0.4152 0.076 Uiso 1 1 calc R
C52 C 0.3287(6) 0.0338(5) 0.4975(5) 0.0600(17) Uani 1 1 d .
H52 H 0.3993 0.0774 0.4789 0.072 Uiso 1 1 calc R
C1S C 0.914(3) 0.818(2) 0.929(3) 0.26(2) Uani 1 1 d .
H1S H 0.8797 0.8848 0.9060 0.309 Uiso 1 1 calc R
C2S C 0.854(2) 0.736(3) 1.003(2) 0.242(13) Uani 1 1 d .
H2S H 0.7661 0.7387 1.0288 0.290 Uiso 1 1 calc R
C3S C 0.900(2) 0.6505(16) 1.0448(12) 0.214(9) Uani 1 1 d .
H3S H 0.8459 0.5939 1.1007 0.257 Uiso 1 1 calc R
C4S C 1.021(3) 0.6350(14) 1.0152(19) 0.202(7) Uani 1 1 d .
H4S H 1.0529 0.5714 1.0535 0.242 Uiso 1 1 calc R
C5S C 1.0948(16) 0.709(3) 0.9329(18) 0.205(10) Uani 1 1 d .
H5S H 1.1811 0.7015 0.9063 0.246 Uiso 1 1 calc R
C6S C 1.037(3) 0.800(2) 0.8863(13) 0.236(17) Uani 1 1 d .
H6S H 1.0848 0.8533 0.8212 0.284 Uiso 1 1 calc R
O11 O -0.0233(4) 0.3801(4) 0.5014(3) 0.0732(14) Uani 1 1 d .
O12 O 0.2595(5) 0.4449(4) 0.6203(4) 0.0977(18) Uani 1 1 d .
O13 O 0.5354(4) 0.2857(4) 0.4552(4) 0.0755(14) Uani 1 1 d .
O21 O 0.2498(5) 0.1236(4) 0.2453(4) 0.0941(17) Uani 1 1 d .
O22 O 0.3549(5) 0.4739(4) 0.0065(4) 0.0941(17) Uani 1 1 d .
O23 O 0.5678(5) 0.2874(5) 0.2234(4) 0.0893(16) Uani 1 1 d .
O31 O 0.0507(4) 0.5761(4) 0.2852(4) 0.0777(14) Uani 1 1 d .
O32 O 0.4169(5) 0.7004(4) 0.0316(4) 0.1031(19) Uani 1 1 d .
O33 O 0.6099(5) 0.4884(4) 0.2467(4) 0.0838(15) Uani 1 1 d .
O34 O 0.3310(5) 0.6626(4) 0.3970(4) 0.0891(16) Uani 1 1 d .

loop_
_atom_site_aniso_label
_atom_site_aniso_U_11
_atom_site_aniso_U_22
_atom_site_aniso_U_33
_atom_site_aniso_U_23
_atom_site_aniso_U_13
_atom_site_aniso_U_12
Os1 0.04486(15) 0.04446(14) 0.04036(13) -0.01572(11) -0.01284(11) 0.00384(11)
Os2 0.04754(15) 0.05190(15) 0.04381(14) -0.02156(11) -0.01405(11) 0.00734(11)
Os3 0.04916(16) 0.04403(14) 0.04692(14) -0.01337(11) -0.01342(11) 0.00175(11)
Ge1 0.0414(4) 0.0475(4) 0.0421(3) -0.0149(3) -0.0128(3) 0.0019(3)
N1 0.056(4) 0.053(3) 0.057(3) -0.024(3) -0.021(3) 0.009(3)
C1 0.061(5) 0.058(4) 0.062(4) -0.027(3) -0.031(4) 0.017(4)
C2 0.071(6) 0.103(7) 0.125(7) -0.051(6) -0.041(5) 0.019(5)
C11 0.056(4) 0.053(4) 0.047(3) -0.017(3) -0.015(3) 0.004(3)
C12 0.068(5) 0.060(4) 0.067(4) -0.028(4) -0.030(4) 0.010(3)
C13 0.052(4) 0.053(4) 0.045(3) -0.014(3) -0.014(3) -0.005(3)
C21 0.074(5) 0.067(5) 0.065(4) -0.035(4) -0.037(4) 0.022(4)
C22 0.060(4) 0.080(5) 0.054(4) -0.027(4) -0.014(4) 0.007(4)
C23 0.051(4) 0.073(5) 0.055(4) -0.038(3) -0.012(3) 0.013(4)
C31 0.068(5) 0.043(4) 0.050(4) -0.017(3) -0.015(3) 0.009(3)
C32 0.075(5) 0.059(4) 0.058(4) -0.014(4) -0.021(4) 0.007(4)
C33 0.057(4) 0.052(4) 0.060(4) -0.015(3) -0.017(4) -0.004(3)
C34 0.067(5) 0.059(4) 0.055(4) -0.016(3) -0.018(4) -0.003(4)
C35 0.044(4) 0.063(4) 0.042(3) -0.011(3) -0.013(3) -0.001(3)
C36 0.074(5) 0.074(5) 0.076(5) -0.014(4) -0.039(4) -0.006(4)
C37 0.081(6) 0.099(7) 0.084(5) -0.013(5) -0.042(5) -0.030(5)
C38 0.055(5) 0.115(7) 0.054(4) -0.013(5) -0.021(4) -0.006(5)
C39 0.078(5) 0.083(6) 0.061(4) -0.011(4) -0.030(4) 0.022(4)
C40 0.066(5) 0.072(5) 0.054(4) -0.009(4) -0.022(4) 0.003(4)
C41 0.044(4) 0.049(4) 0.043(3) -0.015(3) -0.009(3) 0.003(3)
C42 0.065(5) 0.106(6) 0.048(4) -0.031(4) -0.019(4) 0.003(4)
C43 0.080(6) 0.133(7) 0.046(4) -0.040(4) 0.003(4) -0.003(5)
C44 0.057(5) 0.103(6) 0.066(5) -0.036(4) 0.011(4) -0.003(4)
C45 0.045(4) 0.072(5) 0.070(5) -0.024(4) -0.006(4) 0.002(3)
C46 0.041(4) 0.075(5) 0.057(4) -0.028(3) -0.010(3) -0.001(3)
C47 0.045(4) 0.047(3) 0.040(3) -0.010(3) -0.013(3) 0.007(3)
C48 0.053(4) 0.060(4) 0.064(4) -0.026(4) -0.011(3) 0.000(3)
C49 0.065(5) 0.065(5) 0.109(6) -0.048(5) -0.031(5) 0.008(4)
C50 0.098(6) 0.063(5) 0.082(5) -0.043(4) -0.045(5) 0.029(5)
C51 0.065(5) 0.060(4) 0.060(4) -0.025(4) -0.015(4) 0.017(4)
C52 0.053(4) 0.059(4) 0.069(4) -0.028(4) -0.019(3) 0.009(3)
C1S 0.44(5) 0.141(17) 0.36(4) -0.15(2) -0.31(4) 0.08(3)
C2S 0.22(2) 0.28(3) 0.34(4) -0.18(3) -0.19(3) 0.12(3)
C3S 0.140(15) 0.175(17) 0.177(14) 0.041(12) 0.004(13) -0.032(12)
C4S 0.186(19) 0.171(16) 0.20(2) -0.029(15) -0.071(16) 0.036(16)
C5S 0.148(14) 0.34(3) 0.127(14) -0.107(16) -0.001(13) -0.07(2)
C6S 0.39(4) 0.17(2) 0.097(10) 0.038(12) -0.092(18) -0.15(2)
O11 0.045(3) 0.094(4) 0.066(3) -0.024(3) -0.012(2) 0.015(3)
O12 0.139(5) 0.098(4) 0.097(4) -0.069(4) -0.052(4) 0.020(4)
O13 0.049(3) 0.089(4) 0.080(3) -0.023(3) -0.025(3) 0.008(3)
O21 0.136(5) 0.067(3) 0.117(4) -0.053(3) -0.072(4) 0.022(3)
O22 0.092(4) 0.112(4) 0.052(3) -0.014(3) -0.014(3) 0.006(3)
O23 0.058(3) 0.127(5) 0.100(4) -0.068(4) -0.023(3) 0.028(3)
O31 0.056(3) 0.074(3) 0.102(4) -0.037(3) -0.027(3) 0.021(3)
O32 0.116(5) 0.081(4) 0.062(3) 0.005(3) -0.009(3) 0.010(3)
O33 0.052(3) 0.095(4) 0.093(4) -0.024(3) -0.026(3) 0.002(3)
O34 0.112(4) 0.080(4) 0.097(4) -0.050(3) -0.040(3) -0.001(3)

loop_
_atom_type_symbol
_atom_type_description
_atom_type_scat_dispersion_real
_atom_type_scat_dispersion_imag
_atom_type_scat_source
C C 0.0033 0.0016 'International Tables Vol C Tables 4.2.6.8 and 6.1.1.4'
H H 0.0000 0.0000 'International Tables Vol C Tables 4.2.6.8 and 6.1.1.4'
Ge Ge 0.1547 1.8001 'International Tables Vol C Tables 4.2.6.8 and 6.1.1.4'
Os Os -1.2165 7.6030 'International Tables Vol C Tables 4.2.6.8 and 6.1.1.4'
O O 0.0106 0.0060 'International Tables Vol C Tables 4.2.6.8 and 6.1.1.4'
N N 0.0061 0.0033 'International Tables Vol C Tables 4.2.6.8 and 6.1.1.4'

loop_
_geom_angle_atom_site_label_1
_geom_angle_atom_site_label_2
_geom_angle_atom_site_label_3
_geom_angle
C12 Os1 C13 90.3(3)
C12 Os1 C11 90.1(3)
C13 Os1 C11 175.1(2)
C12 Os1 Ge1 92.2(2)
C13 Os1 Ge1 85.75(17)
C11 Os1 Ge1 89.35(17)
C12 Os1 Os3 98.0(2)
C13 Os1 Os3 93.28(17)
C11 Os1 Os3 91.50(17)
Ge1 Os1 Os3 169.698(17)
C12 Os1 Os2 156.5(2)
C13 Os1 Os2 91.19(17)
C11 Os1 Os2 90.40(17)
Ge1 Os1 Os2 111.302(17)
Os3 Os1 Os2 58.434(8)
C12 Os1 H1 172.5(19)
C13 Os1 H1 91.5(18)
C11 Os1 H1 87.5(18)
Ge1 Os1 H1 80.7(19)
Os3 Os1 H1 89.1(19)
Os2 Os1 H1 30.7(19)
C23 Os2 C22 91.6(3)
C23 Os2 C21 90.0(3)
C22 Os2 C21 99.6(3)
C23 Os2 N1 176.8(2)
C22 Os2 N1 90.3(2)
C21 Os2 N1 87.1(2)
C23 Os2 Os3 90.4(2)
C22 Os2 Os3 84.6(2)
C21 Os2 Os3 175.72(19)
N1 Os2 Os3 92.33(13)
C23 Os2 Os1 89.75(18)
C22 Os2 Os1 143.3(2)
C21 Os2 Os1 117.03(19)
N1 Os2 Os1 90.29(13)
Os3 Os2 Os1 58.721(8)
C23 Os2 H1 91.5(18)
C22 Os2 H1 172.9(19)
C21 Os2 H1 86.8(19)
N1 Os2 H1 86.9(18)
Os3 Os2 H1 88.9(19)
Os1 Os2 H1 30.3(19)
C34 Os3 C32 103.3(3)
C34 Os3 C33 92.1(3)
C32 Os3 C33 90.6(3)
C34 Os3 C31 90.8(3)
C32 Os3 C31 92.0(3)
C33 Os3 C31 175.5(3)
C34 Os3 Os2 152.24(19)
C32 Os3 Os2 104.4(2)
C33 Os3 Os2 88.56(19)
C31 Os3 Os2 87.30(18)
C34 Os3 Os1 89.46(19)
C32 Os3 Os1 167.1(2)
C33 Os3 Os1 87.04(18)
C31 Os3 Os1 89.61(17)
Os2 Os3 Os1 62.846(8)
C41 Ge1 C35 104.3(2)
C41 Ge1 C47 107.2(2)
C35 Ge1 C47 103.5(2)
C41 Ge1 Os1 114.50(16)
C35 Ge1 Os1 115.05(18)
C47 Ge1 Os1 111.42(15)
C1 N1 Os2 174.3(5)
N1 C1 C2 177.0(7)
C1 C2 H2A 109.5
C1 C2 H2B 109.5
H2A C2 H2B 109.5
C1 C2 H2C 109.5
H2A C2 H2C 109.5
H2B C2 H2C 109.5
O11 C11 Os1 178.3(5)
O12 C12 Os1 178.8(6)
O13 C13 Os1 177.0(5)
O21 C21 Os2 176.2(7)
O22 C22 Os2 178.5(7)
O23 C23 Os2 175.5(6)
O31 C31 Os3 176.1(5)
O32 C32 Os3 177.5(7)
O33 C33 Os3 175.6(6)
O34 C34 Os3 177.8(6)
C36 C35 C40 115.3(6)
C36 C35 Ge1 124.9(5)
C40 C35 Ge1 119.7(5)
C35 C36 C37 123.6(7)
C35 C36 H36 118.2
C37 C36 H36 118.2
C38 C37 C36 117.5(7)
C38 C37 H37 121.2
C36 C37 H37 121.2
C39 C38 C37 121.4(7)
C39 C38 H38 119.3
C37 C38 H38 119.3
C38 C39 C40 119.6(8)
C38 C39 H39 120.2
C40 C39 H39 120.2
C35 C40 C39 122.6(7)
C35 C40 H40 118.7
C39 C40 H40 118.7
C42 C41 C46 117.1(6)
C42 C41 Ge1 121.7(5)
C46 C41 Ge1 121.1(4)
C43 C42 C41 121.0(6)
C43 C42 H42 119.5
C41 C42 H42 119.5
C44 C43 C42 121.2(7)
C44 C43 H43 119.4
C42 C43 H43 119.4
C45 C44 C43 118.9(7)
C45 C44 H44 120.6
C43 C44 H44 120.6
C44 C45 C46 121.1(7)
C44 C45 H45 119.5
C46 C45 H45 119.5
C45 C46 C41 120.7(6)
C45 C46 H46 119.6
C41 C46 H46 119.6
C48 C47 C52 115.9(6)
C48 C47 Ge1 124.7(5)
C52 C47 Ge1 119.4(5)
C49 C48 C47 122.4(6)
C49 C48 H48 118.8
C47 C48 H48 118.8
C50 C49 C48 119.7(7)
C50 C49 H49 120.2
C48 C49 H49 120.2
C51 C50 C49 119.7(7)
C51 C50 H50 120.2
C49 C50 H50 120.2
C50 C51 C52 120.9(6)
C50 C51 H51 119.6
C52 C51 H51 119.6
C51 C52 C47 121.5(6)
C51 C52 H52 119.3
C47 C52 H52 119.3
C2S C1S C6S 112(3)
C2S C1S H1S 124.0
C6S C1S H1S 124.0
C3S C2S C1S 125(3)
C3S C2S H2S 117.4
C1S C2S H2S 117.4
C2S C3S C4S 124(2)
C2S C3S H3S 118.1
C4S C3S H3S 118.1
C5S C4S C3S 118.6(19)
C5S C4S H4S 120.7
C3S C4S H4S 120.7
C4S C5S C6S 115(2)
C4S C5S H5S 122.6
C6S C5S H5S 122.6
C1S C6S C5S 124(2)
C1S C6S H6S 117.9
C5S C6S H6S 117.9

loop_
_geom_bond_atom_site_label_1
_geom_bond_atom_site_label_2
_geom_bond_distance
Os1 C12 1.878(7)
Os1 C13 1.935(7)
Os1 C11 1.941(7)
Os1 Ge1 2.5301(6)
Os1 Os3 2.8972(3)
Os1 Os2 3.0163(3)
Os1 H1 1.74(6)
Os2 C23 1.887(7)
Os2 C22 1.905(7)
Os2 C21 1.921(7)
Os2 N1 2.107(5)
Os2 Os3 2.8883(4)
Os2 H1 1.76(6)
Os3 C34 1.896(7)
Os3 C32 1.897(7)
Os3 C33 1.930(7)
Os3 C31 1.949(7)
Ge1 C41 1.971(6)
Ge1 C35 1.972(6)
Ge1 C47 1.973(6)
N1 C1 1.104(7)
C1 C2 1.472(9)
C2 H2A 0.9600
C2 H2B 0.9600
C2 H2C 0.9600
C11 O11 1.145(6)
C12 O12 1.137(7)
C13 O13 1.135(6)
C21 O21 1.133(7)
C22 O22 1.133(7)
C23 O23 1.135(7)
C31 O31 1.138(7)
C32 O32 1.137(7)
C33 O33 1.137(7)
C34 O34 1.142(7)
C35 C36 1.350(8)
C35 C40 1.374(8)
C36 C37 1.416(9)
C36 H36 0.9300
C37 C38 1.353(10)
C37 H37 0.9300
C38 C39 1.329(10)
C38 H38 0.9300
C39 C40 1.392(8)
C39 H39 0.9300
C40 H40 0.9300
C41 C42 1.384(8)
C41 C46 1.384(7)
C42 C43 1.364(9)
C42 H42 0.9300
C43 C44 1.362(9)
C43 H43 0.9300
C44 C45 1.349(9)
C44 H44 0.9300
C45 C46 1.380(8)
C45 H45 0.9300
C46 H46 0.9300
C47 C48 1.380(8)
C47 C52 1.401(8)
C48 C49 1.372(8)
C48 H48 0.9300
C49 C50 1.370(9)
C49 H49 0.9300
C50 C51 1.349(9)
C50 H50 0.9300
C51 C52 1.365(8)
C51 H51 0.9300
C52 H52 0.9300
C1S C2S 1.24(3)
C1S C6S 1.36(4)
C1S H1S 0.9300
C2S C3S 1.24(2)
C2S H2S 0.9300
C3S C4S 1.312(18)
C3S H3S 0.9300
C4S C5S 1.272(18)
C4S H4S 0.9300
C5S C6S 1.38(3)
C5S H5S 0.9300
C6S H6S 0.9300
